data_2006482
loop_
_publ_author_name
'Kubicki, Maciej'
'Szkaradzi\'nska, Maria B.'
'Codding, Penelope W.'

_publ_section_title
;
 3,4-Dihydro-2,6,7-trimethyl-4-oxo-3-(2-pyridyl)quinazoline-8-carboxylic
 Acid
;
_journal_issue 9
_journal_name_full 'Acta Crystallographica Section C'
_journal_page_first 1291
_journal_page_last 1293
_journal_paper_doi 10.1107/S0108270197005659
_journal_volume 53
_journal_year 1997
_chemical_formula_sum 'C17 H15 N3 O3'
_chemical_formula_weight 309.32
_chemical_name_systematic
;
2,6,7-Trimethyl-3-(2'-pyridine)-3,4-dihydro-4-oxoquinazoline-8-carboxylic
Acid
;
_space_group_IT_number 14
_symmetry_cell_setting monoclinic
_symmetry_space_group_name_Hall '-P 2yn'
_symmetry_space_group_name_H-M 'P 1 21/n 1'
_audit_creation_method SHELXL
_cell_angle_alpha 90.00
_cell_angle_beta 90.703(9)
_cell_angle_gamma 90.00
_cell_formula_units_Z 4
_cell_length_a 12.9397(12)
_cell_length_b 4.9019(4)
_cell_length_c 23.1800(3)
_cell_measurement_reflns_used 25
_cell_measurement_temperature 293(2)
_cell_measurement_theta_max 41
_cell_measurement_theta_min 8
_cell_volume 1470.18(18)
_computing_cell_refinement 'CAD-4 software'
_computing_data_collection 'CAD-4 software (Enraf-Nonius, 1989)'
_computing_data_reduction 'ENPROC (Rettig, 1978)'
_computing_molecular_graphics 'Stereochemical Workstation (Siemens, 1989)'
_computing_publication_material SHELXL93
_computing_structure_refinement 'SHELXL93 (Sheldrick, 1993)'
_computing_structure_solution 'SHELXS-86 (Sheldrick, 1990)'
_diffrn_ambient_temperature 293(2)
_diffrn_measurement_device 'Enraf-Nonius CAD-4F diffractometer'
_diffrn_measurement_method \w/2\q
_diffrn_radiation_monochromator Ni-filter
_diffrn_radiation_source 'fine-focus sealed tube'
_diffrn_radiation_type CuK\a
_diffrn_radiation_wavelength 1.54178
_diffrn_reflns_av_R_equivalents 0.0777
_diffrn_reflns_av_sigmaI/netI 0.0531
_diffrn_reflns_limit_h_max 16
_diffrn_reflns_limit_h_min 0
_diffrn_reflns_limit_k_max 6
_diffrn_reflns_limit_k_min 0
_diffrn_reflns_limit_l_max 29
_diffrn_reflns_limit_l_min -29
_diffrn_reflns_number 3095
_diffrn_reflns_theta_max 74.86
_diffrn_reflns_theta_min 3.81
_diffrn_standards_decay_% 1.7
_diffrn_standards_interval_time 33
_diffrn_standards_number 3
_exptl_absorpt_coefficient_mu 0.808
_exptl_absorpt_correction_type none
_exptl_crystal_colour colorless
_exptl_crystal_density_diffrn 1.397
_exptl_crystal_density_meas ?
_exptl_crystal_description plate
_exptl_crystal_F_000 648
_exptl_crystal_size_max 0.3
_exptl_crystal_size_mid 0.3
_exptl_crystal_size_min 0.1
_refine_diff_density_max 0.213
_refine_diff_density_min -0.226
_refine_ls_extinction_coef 0.0025(4)
_refine_ls_extinction_method 'SHELXL93 (Sheldrick, 1993)'
_refine_ls_goodness_of_fit_all 1.307
_refine_ls_goodness_of_fit_obs 0.993
_refine_ls_hydrogen_treatment refall
_refine_ls_matrix_type full
_refine_ls_number_parameters 263
_refine_ls_number_reflns 2976
_refine_ls_number_restraints 0
_refine_ls_restrained_S_all 1.310
_refine_ls_restrained_S_obs 0.993
_refine_ls_R_factor_all 0.0934
_refine_ls_R_factor_obs .0534
_refine_ls_shift/esd_max 0.001
_refine_ls_shift/esd_mean 0.000
_refine_ls_structure_factor_coef Fsqd
_refine_ls_weighting_details 'w = 1/[\s^2^(Fo^2^)+(0.0216P)^2^+1.2940P] where P=(Fo^2^+2Fc^2^)/3'
_refine_ls_weighting_scheme calc
_refine_ls_wR_factor_all 0.1949
_refine_ls_wR_factor_obs .1214
_reflns_number_gt 2079
_reflns_number_total 2978
_reflns_threshold_expression I>2\s(I)
_cod_data_source_file fg1307.cif
_cod_data_source_block 1
_cod_depositor_comments
;
The following automatic conversions were performed:

'_exptl_crystal_density_meas' value 'not measured' was changed to '?'
- the value is perceived as not measured.

Automatic conversion script
Id: cif_fix_values 3008 2015-01-20 13:52:24Z robertas 
;
_cod_original_cell_volume 1470.2(3)
_cod_original_sg_symbol_H-M 'P 21/n'
_cod_database_code 2006482

loop_
_symmetry_equiv_pos_as_xyz
'x, y, z'
'x+1/2, -y+1/2, z+1/2'
'-x, -y, -z'
'-x-1/2, y-1/2, -z-1/2'

loop_
_atom_site_aniso_label
_atom_site_aniso_U_11
_atom_site_aniso_U_22
_atom_site_aniso_U_33
_atom_site_aniso_U_12
_atom_site_aniso_U_13
_atom_site_aniso_U_23
N1 .0515(14) .064(2) .0409(13) .0016(13) .0089(11) .0046(12)
C2 .049(2) .059(2) .0412(15) -.0012(15) .0072(12) -.0001(14)
C21 .060(2) .082(3) .050(2) .021(2) .010(2) .006(2)
N3 .0420(12) .061(2) .0385(12) .0033(12) .0102(10) .0001(12)
N1' .0534(15) .081(2) .057(2) -.010(2) .0204(12) -.014(2)
C2' .047(2) .058(2) .042(2) .0039(15) .0109(12) .0000(14)
C3' .063(2) .066(2) .049(2) -.005(2) .011(2) -.003(2)
C4' .085(3) .075(3) .047(2) .003(2) .011(2) -.008(2)
C5' .063(2) .089(3) .048(2) .008(2) .021(2) .002(2)
C6' .055(2) .094(3) .063(2) -.007(2) .023(2) -.010(2)
C4 .0418(15) .061(2) .042(2) -.0039(14) .0058(12) .0001(14)
O4 .0589(13) .074(2) .0440(12) .0090(12) .0080(10) .0098(11)
C4A .0405(14) .058(2) .047(2) -.0026(14) .0086(12) -.0012(15)
C5 .046(2) .062(2) .052(2) .000(2) .0054(14) -.003(2)
C6 .043(2) .069(2) .062(2) -.001(2) .0101(14) -.010(2)
C61 .056(2) .081(3) .087(3) .008(2) .008(2) -.017(3)
C7 .049(2) .080(3) .051(2) -.010(2) .0149(14) -.015(2)
C71 .084(3) .127(5) .062(3) .022(3) .031(2) -.013(3)
C8 .048(2) .066(2) .043(2) -.009(2) .0123(13) -.0054(15)
C81 .071(2) .083(3) .043(2) -.006(2) .018(2) -.001(2)
O81 .135(3) .131(3) .055(2) .027(2) .046(2) .015(2)
O82 .091(2) .110(2) .0451(13) .025(2) .0144(13) .0135(15)
C8A .0418(14) .057(2) .0413(15) -.0036(14) .0079(11) -.0014(14)

loop_
_atom_site_label
_atom_site_fract_x
_atom_site_fract_y
_atom_site_fract_z
_atom_site_U_iso_or_equiv
_atom_site_thermal_displace_type
_atom_site_calc_flag
_atom_site_refinement_flags
_atom_site_occupancy
_atom_site_disorder_group
_atom_site_type_symbol
N1 .5643(2) .1811(6) .59454(11) .0519(7) Uani d . 1 . N
C2 .5135(2) .2243(7) .64116(13) .0499(8) Uani d . 1 . C
C21 .4237(3) .4146(10) .6400(2) .0641(10) Uani d . 1 . C
H21A .419(3) .534(10) .6751(19) .099(9) Uiso d . 1 . H
H21B .360(3) .291(10) .6398(19) .099(9) Uiso d . 1 . H
H21C .424(3) .500(10) .602(2) .099(9) Uiso d . 1 . H
N3 .5388(2) .0988(6) .69259(10) .0472(6) Uani d . 1 . N
N1' .3929(2) -.0288(7) .74374(12) .0635(8) Uani d . 1 . N
C2' .4744(2) .1325(7) .74275(12) .0488(8) Uani d . 1 . C
C3' .4981(3) .3227(8) .78375(14) .0592(9) Uani d . 1 . C
H3' .559(3) .432(9) .780(2) .084(13) Uiso d . 1 . H
C4' .4298(3) .3516(9) .8288(2) .0688(11) Uani d . 1 . C
H4' .446(3) .487(10) .8583(18) .092(14) Uiso d . 1 . H
C5' .3444(3) .1877(9) .8314(2) .0667(11) Uani d . 1 . C
H5' .295(3) .204(8) .8640(16) .072(11) Uiso d . 1 . H
C6' .3299(3) .0014(10) .7886(2) .0705(11) Uani d . 1 . C
H6' .269(4) -.133(10) .7886(19) .110(16) Uiso d . 1 . H
C4 .6219(2) -.0851(7) .69784(13) .0482(8) Uani d . 1 . C
O4 .6430(2) -.1878(5) .74455(9) .0589(7) Uani d . 1 . O
C4a .6753(2) -.1379(7) .64426(13) .0484(8) Uani d . 1 . C
C5 .7557(2) -.3290(8) .64340(15) .0534(8) Uani d . 1 . C
H5 .774(3) -.421(8) .6810(15) .062(10) Uiso d . 1 . H
C6 .8073(2) -.3822(8) .59297(15) .0579(9) Uani d . 1 . C
C61 .8937(3) -.5908(10) .5954(2) .0745(12) Uani d . 1 . C
H61A .963(3) -.506(10) .5838(18) .096(9) Uiso d . 1 . H
H61B .883(3) -.739(10) .5690(19) .096(9) Uiso d . 1 . H
H61C .903(3) -.659(10) .636(2) .096(9) Uiso d . 1 . H
C7 .7792(2) -.2469(8) .54164(14) .0598(10) Uani d . 1 . C
C71 .8397(4) -.3135(14) .4880(2) .091(2) Uani d . 1 . C
H71A .866(5) -.166(14) .474(3) .149(14) Uiso d . 1 . H
H71B .797(4) -.383(14) .455(3) .149(14) Uiso d . 1 . H
H71C .897(5) -.420(14) .497(3) .149(14) Uiso d . 1 . H
C8 .6975(2) -.0557(8) .54148(13) .0523(8) Uani d . 1 . C
C81 .6654(3) .0922(9) .48693(14) .0654(10) Uani d . 1 . C
O81 .7089(3) .0642(8) .44173(12) .1064(12) Uani d . 1 . O
O82 .5869(2) .2630(7) .48927(11) .0818(9) Uani d . 1 . O
H82 .563(3) .270(10) .535(2) .109(16) Uiso d . 1 . H
C8a .6456(2) -.0047(7) .59385(12) .0465(7) Uani d . 1 . C

loop_
_atom_type_symbol
_atom_type_description
_atom_type_scat_dispersion_real
_atom_type_scat_dispersion_imag
_atom_type_scat_source
C C 0.0181 0.0091 'International Tables Vol C Tables 4.2.6.8 and 6.1.1.4'
H H 0.0000 0.0000 'International Tables Vol C Tables 4.2.6.8 and 6.1.1.4'
N N 0.0311 0.0180 'International Tables Vol C Tables 4.2.6.8 and 6.1.1.4'
O O 0.0492 0.0322 'International Tables Vol C Tables 4.2.6.8 and 6.1.1.4'

loop_
_geom_angle_atom_site_label_1
_geom_angle_atom_site_label_2
_geom_angle_atom_site_label_3
_geom_angle
_geom_angle_publ_flag
C2 N1 C8a 120.7(3) yes
N1 C2 N3 122.3(3) yes
N1 C2 C21 119.5(3) yes
N3 C2 C21 118.2(3) n
C2 C21 H21A 114(3) ?
C2 C21 H21B 105(3) ?
H21A C21 H21B 107(3) ?
C2 C21 H21C 106(3) ?
H21A C21 H21C 119(4) ?
H21B C21 H21C 105(4) ?
C2 N3 C4 122.2(2) n
C2 N3 C2' 120.8(3) yes
C4 N3 C2' 116.8(2) yes
C2' N1' C6' 116.3(3) yes
N1' C2' C3' 124.8(3) n
N1' C2' N3 114.4(3) n
C3' C2' N3 120.7(3) n
C2' C3' C4' 117.1(4) n
C2' C3' H3' 119(2) ?
C4' C3' H3' 124(3) ?
C5' C4' C3' 119.8(4) n
C5' C4' H4' 122(3) ?
C3' C4' H4' 118(3) ?
C6' C5' C4' 117.8(3) n
C6' C5' H5' 121(2) ?
C4' C5' H5' 121(2) ?
N1' C6' C5' 124.2(4) n
N1' C6' H6' 114(3) ?
C5' C6' H6' 122(3) ?
O4 C4 N3 120.2(3) n
O4 C4 C4A 125.5(3) n
N3 C4 C4A 114.3(3) n
C8A C4A C5 120.0(3) n
C8A C4A C4 120.4(3) n
C5 C4A C4 119.5(3) n
C6 C5 C4A 120.4(3) n
C6 C5 H5 123(2) ?
C4A C5 H5 117(2) ?
C5 C6 C7 120.3(3) n
C5 C6 C61 117.5(4) n
C7 C6 C61 122.2(3) n
C6 C61 H61A 112(3) ?
C6 C61 H61B 112(3) ?
H61A C61 H61B 105(3) ?
C6 C61 H61C 110(3) ?
H61A C61 H61C 106(3) ?
H61B C61 H61C 112(4) ?
C6 C7 C8 120.1(3) n
C6 C7 C71 117.5(4) n
C8 C7 C71 122.4(4) n
C7 C71 H71A 110(4) ?
C7 C71 H71B 115(3) ?
H71A C71 H71B 102(5) ?
C7 C71 H71C 111(4) ?
H71A C71 H71C 104(5) ?
H71B C71 H71C 114(5) ?
C7 C8 C8A 118.5(3) n
C7 C8 C81 121.2(3) n
C8a C8 C81 120.3(3) yes
O81 C81 O82 118.5(4) yes
O81 C81 C8 123.2(4) yes
O82 C81 C8 118.3(3) yes
C81 O82 H82 106(2) ?
C4A C8A N1 120.0(3) n
C4A C8A C8 120.6(3) n
N1 C8A C8 119.5(3) n

loop_
_geom_bond_atom_site_label_1
_geom_bond_atom_site_label_2
_geom_bond_site_symmetry_2
_geom_bond_distance
_geom_bond_publ_flag
N1 C2 . 1.289(4) yes
N1 C8a . 1.391(4) yes
C2 N3 . 1.377(4) n
C2 C21 . 1.490(5) n
C21 H21A . 1.01(5) ?
C21 H21B . 1.02(5) ?
C21 H21C . .98(5) ?
N3 C4 . 1.408(4) n
N3 C2' . 1.448(3) n
N1' C2' . 1.318(4) n
N1' C6' . 1.338(4) n
C2' C3' . 1.364(5) n
C3' C4' . 1.385(5) n
C3' H3' . .96(4) ?
C4' C5' . 1.368(6) n
C4' H4' . .97(5) ?
C5' C6' . 1.360(6) n
C5' H5' . 1.00(4) ?
C6' H6' . 1.03(5) ?
C4 O4 . 1.222(4) n
C4 C4A . 1.452(4) n
C4A C8A . 1.389(4) n
C4A C5 . 1.401(5) n
C5 C6 . 1.378(4) n
C5 H5 . 1.01(3) ?
C6 C7 . 1.407(5) n
C6 C61 . 1.515(5) n
C61 H61A . 1.03(4) ?
C61 H61B . .96(5) ?
C61 H61C . 1.01(5) ?
C7 C8 . 1.413(5) n
C7 C71 . 1.513(5) n
C71 H71A . .87(7) ?
C71 H71B . 1.00(6) ?
C71 H71C . .93(6) ?
C8 C8A . 1.417(4) n
C8 C81 . 1.511(5) yes
C81 O81 . 1.203(4) yes
C81 O82 . 1.319(5) yes
O82 H82 . 1.12(5) ?

loop_
_geom_hbond_atom_site_label_D
_geom_hbond_atom_site_label_H
_geom_hbond_atom_site_label_A
_geom_hbond_site_symmetry_A
_geom_hbond_distance_DH
_geom_hbond_distance_HA
_geom_hbond_distance_DA
_geom_hbond_angle_DHA
_geom_hbond_publ_flag
O82 H82 N1 1_555 1.12(5) 1.44(5) 2.494(3) 155(4) yes
C3' H3' O4 1_565 0.96(4) 2.31(4) 3.184(5) 151(3) yes
C5' H5' O81 2_455 1.00(4) 2.41(4) 3.347(4) 155(3) yes
C21 H21C O82 3_666 0.98(5) 2.41(5) 3.388(5) 175(4) yes
C5 H5 O4 4_757 1.01(3) 2.41(4) 3.387(4) 164(3) yes

loop_
_geom_torsion_atom_site_label_1
_geom_torsion_atom_site_label_2
_geom_torsion_atom_site_label_3
_geom_torsion_atom_site_label_4
_geom_torsion
C8A N1 C2 N3 2.4(5)
C8A N1 C2 C21 -177.1(3)
N1 C2 N3 C4 0.1(5)
C21 C2 N3 C4 179.6(3)
N1 C2 N3 C2' -174.3(3)
C21 C2 N3 C2' 5.3(5)
C6' N1' C2' C3' 0.3(6)
C6' N1' C2' N3 -178.2(3)
C2 N3 C2' N1' 82.0(4)
C4 N3 C2' N1' -92.7(4)
C2 N3 C2' C3' -96.6(4)
C4 N3 C2' C3' 88.7(4)
N1' C2' C3' C4' -1.7(6)
N3 C2' C3' C4' 176.8(3)
C2' C3' C4' C5' 1.6(6)
C3' C4' C5' C6' -0.4(6)
C2' N1' C6' C5' 1.1(6)
C4' C5' C6' N1' -1.1(7)
C2 N3 C4 O4 178.5(3)
C2' N3 C4 O4 -6.9(5)
C2 N3 C4 C4A -2.3(4)
C2' N3 C4 C4A 172.3(3)
O4 C4 C4A C8A -178.8(3)
N3 C4 C4A C8A 2.1(4)
O4 C4 C4A C5 2.7(5)
N3 C4 C4A C5 -176.5(3)
C8A C4A C5 C6 1.4(5)
C4 C4A C5 C6 179.9(3)
C4A C5 C6 C7 -0.6(5)
C4A C5 C6 C61 179.8(3)
C5 C6 C7 C8 -0.2(5)
C61 C6 C7 C8 179.4(3)
C5 C6 C7 C71 179.5(4)
C61 C6 C7 C71 -0.9(6)
C6 C7 C8 C8A 0.1(5)
C71 C7 C8 C8A -179.5(4)
C6 C7 C8 C81 -179.9(3)
C71 C7 C8 C81 0.5(6)
C7 C8 C81 O81 -2.7(6)
C8A C8 C81 O81 177.4(4)
C7 C8 C81 O82 178.3(3)
C8A C8 C81 O82 -1.7(5)
C5 C4A C8A N1 178.7(3)
C4 C4A C8A N1 0.2(5)
C5 C4A C8A C8 -1.4(5)
C4 C4A C8A C8 -180.0(3)
C2 N1 C8A C4A -2.5(5)
C2 N1 C8A C8 177.6(3)
C7 C8 C8A C4A 0.7(5)
C81 C8 C8A C4A -179.3(3)
C7 C8 C8A N1 -179.5(3)
C81 C8 C8A N1 0.5(5)

loop_
_cod_related_entry_id
_cod_related_entry_database
_cod_related_entry_code
1 ChemSpider 2330193
